data_2208739
loop_
_publ_author_name
'Alvaro J. Pardey'
'Manoa A. Moreno'
'Matthias Lutz'
'Matti Haukka'
'Reinaldo Atencio'

_publ_section_title
;
 Undecacarbonyl(pyridine-\k<i>N</i>)-<i>tetrahedro</i>-tetrairidium(4Ir---Ir)
;
_journal_coeditor_code TK2014
_journal_issue 4
_journal_name_full 'Acta Crystallographica Section E'
_journal_page_first m838
_journal_page_last m840
_journal_paper_doi 10.1107/S1600536806009780
_journal_volume 62
_journal_year 2006
_chemical_formula_iupac '[Ir4 (C5 H5 N) (C O)11]'
_chemical_formula_moiety 'C16 H5 Ir4 N O11'
_chemical_formula_sum 'C16 H5 Ir4 N O11'
_chemical_formula_weight 1156.01
_chemical_name_systematic
;
Undecacarbonyl(pyridine-\kN)-tetrahedro-tetrairidium(4 Ir---Ir)
;
_space_group_IT_number 14
_symmetry_cell_setting monoclinic
_symmetry_space_group_name_Hall '-P 2yn'
_symmetry_space_group_name_H-M 'P 1 21/n 1'
_atom_sites_solution_hydrogens calcd
_atom_sites_solution_primary direct
_atom_sites_solution_secondary difmap
_cell_angle_alpha 90
_cell_angle_beta 101.9766(7)
_cell_angle_gamma 90
_cell_formula_units_Z 4
_cell_length_a 8.50420(10)
_cell_length_b 13.1544(2)
_cell_length_c 19.8188(4)
_cell_measurement_reflns_used 6184
_cell_measurement_temperature 150(2)
_cell_measurement_theta_max 27.8
_cell_measurement_theta_min 2.1
_cell_volume 2168.82(6)
_computing_cell_refinement DENZO--SCALEPACK
_computing_data_collection 'DENZO--SCALEPACK (Otwinowski & Minor, 1997)'
_computing_data_reduction DENZO--SCALEPACK
_computing_molecular_graphics SHELXTL
_computing_publication_material SHELXTL
_computing_structure_refinement 'SHELXTL (Sheldrick, 2001)'
_computing_structure_solution 'SHELXS97 (Sheldrick, 1997)'
_diffrn_ambient_temperature 150(2)
_diffrn_measured_fraction_theta_full 0.998
_diffrn_measured_fraction_theta_max 0.998
_diffrn_measurement_device 'Bruker 95 mm CCD camera on \k-goniostat'
_diffrn_measurement_device_type 'Nonius KappaCCD'
_diffrn_measurement_method '\f and \w'
_diffrn_radiation_monochromator 'horizonally mounted graphite crystal'
_diffrn_radiation_source 'normal-focus sealed tube'
_diffrn_radiation_type MoK\a
_diffrn_radiation_wavelength 0.71073
_diffrn_reflns_av_R_equivalents 0.092
_diffrn_reflns_av_sigmaI/netI 0.064
_diffrn_reflns_limit_h_max 10
_diffrn_reflns_limit_h_min -10
_diffrn_reflns_limit_k_max 15
_diffrn_reflns_limit_k_min -15
_diffrn_reflns_limit_l_max 23
_diffrn_reflns_limit_l_min -23
_diffrn_reflns_number 18728
_diffrn_reflns_theta_full 25.1
_diffrn_reflns_theta_max 25.12
_diffrn_reflns_theta_min 2.46
_diffrn_standards_decay_% 0
_diffrn_standards_number 0
_exptl_absorpt_coefficient_mu 24.523
_exptl_absorpt_correction_T_max 0.385
_exptl_absorpt_correction_T_min 0.271
_exptl_absorpt_correction_type multi-scan
_exptl_absorpt_process_details '(SHELXTL; Sheldrick, 2001)'
_exptl_crystal_colour red
_exptl_crystal_density_diffrn 3.540
_exptl_crystal_density_method 'not measured'
_exptl_crystal_description 'Irregular block'
_exptl_crystal_F_000 2016
_exptl_crystal_size_max 0.30
_exptl_crystal_size_mid 0.15
_exptl_crystal_size_min 0.10
_refine_diff_density_max 2.27
_refine_diff_density_min -2.42
_refine_ls_extinction_method none
_refine_ls_goodness_of_fit_ref 1.10
_refine_ls_hydrogen_treatment constr
_refine_ls_matrix_type full
_refine_ls_number_parameters 289
_refine_ls_number_reflns 3866
_refine_ls_number_restraints 0
_refine_ls_restrained_S_all 1.10
_refine_ls_R_factor_all 0.045
_refine_ls_R_factor_gt 0.037
_refine_ls_shift/su_max 0.001
_refine_ls_shift/su_mean 0.000
_refine_ls_structure_factor_coef Fsqd
_refine_ls_weighting_details 'calc w = 1/[\s^2^(Fo^2^)+(0.0451P)^2^+5.447P] where P = (Fo^2^+2Fc^2^)/3'
_refine_ls_weighting_scheme calc
_refine_ls_wR_factor_gt 0.087
_refine_ls_wR_factor_ref 0.090
_reflns_number_gt 3422
_reflns_number_total 3866
_reflns_threshold_expression I>2\s(I)
_cod_data_source_file tk2014.cif
_cod_data_source_block I
_cod_depositor_comments
;
The following automatic conversions were performed:
'_symmetry_cell_setting' value 'Monoclinic' changed to 'monoclinic'
according to '/home/saulius/struct/CIF-dictionaries/cif_core.dic'
dictionary named 'cif_core.dic' version 2.4.1 from 2010-06-29.

Automatic conversion script
Id: cif_fix_enum 1527 2010-12-29 10:47:43Z saulius 

The following automatic conversions were performed:

'_symmetry_cell_setting' value 'Monoclinic' changed to 'monoclinic'
according to /home/saulius/struct/CIF-dictionaries/cif_core.dic
dictionary named 'cif_core.dic' version 2.4.1 from 2010-06-29.

Automatic conversion script
Id: cif_fix_values 1715 2011-07-08 13:25:40Z adriana 
;
_cod_original_sg_symbol_H-M 'P 21/n'
_cod_database_code 2208739
_cod_database_fobs_code 2208739

loop_
_symmetry_equiv_pos_as_xyz
'x, y, z'
'-x+1/2, y+1/2, -z+1/2'
'-x, -y, -z'
'x-1/2, -y-1/2, z-1/2'

loop_
_atom_site_type_symbol
_atom_site_label
_atom_site_fract_x
_atom_site_fract_y
_atom_site_fract_z
_atom_site_U_iso_or_equiv
_atom_site_adp_type
_atom_site_calc_flag
_atom_site_refinement_flags
_atom_site_occupancy
C C11 1.1999(12) 0.4209(7) 0.6266(6) 0.027(3) Uani d . 1
C C12 0.9749(12) 0.5347(7) 0.6833(6) 0.023(2) Uani d . 1
C C21 0.9150(14) 0.3658(8) 0.4996(7) 0.032(3) Uani d . 1
C C22 0.6848(12) 0.4793(8) 0.5622(6) 0.025(2) Uani d . 1
C C23 0.6227(13) 0.2643(8) 0.5236(6) 0.026(2) Uani d . 1
C C31 0.6717(13) 0.4320(8) 0.7158(6) 0.028(3) Uani d . 1
C C32 0.8622(13) 0.2596(8) 0.7903(6) 0.027(3) Uani d . 1
C C33 0.5855(13) 0.2160(8) 0.6735(6) 0.027(3) Uani d . 1
C C41 1.1224(13) 0.1926(8) 0.5778(7) 0.031(3) Uani d . 1
C C42 1.1092(11) 0.1517(8) 0.7232(7) 0.025(3) Uani d . 1
C C43 0.8335(12) 0.0896(8) 0.6106(7) 0.031(3) Uani d . 1
C C50 1.1331(12) 0.4327(7) 0.8327(6) 0.022(2) Uani d . 1
H H50 1.0291 0.4625 0.8246 0.026 Uiso calc R 1
C C51 1.2230(13) 0.4355(8) 0.8980(6) 0.032(3) Uani d . 1
H H51 1.1804 0.4635 0.9346 0.038 Uiso calc R 1
C C52 1.3794(15) 0.3966(8) 0.9102(7) 0.041(3) Uani d . 1
H H52 1.4488 0.4021 0.9543 0.050 Uiso calc R 1
C C53 1.4297(14) 0.3493(8) 0.8552(7) 0.039(3) Uani d . 1
H H53 1.5313 0.3164 0.8622 0.046 Uiso calc R 1
C C54 1.3332(12) 0.3507(8) 0.7924(7) 0.030(3) Uani d . 1
H H54 1.3730 0.3224 0.7551 0.036 Uiso calc R 1
N N1 1.1824(10) 0.3900(6) 0.7787(5) 0.023(2) Uani d . 1
O O11 1.2984(9) 0.4331(6) 0.5960(5) 0.041(2) Uani d . 1
O O12 0.9308(9) 0.6171(5) 0.6838(4) 0.0324(19) Uani d . 1
O O21 0.9912(10) 0.3768(6) 0.4579(4) 0.042(2) Uani d . 1
O O22 0.6244(9) 0.5546(6) 0.5592(5) 0.040(2) Uani d . 1
O O23 0.5260(9) 0.2087(6) 0.4964(5) 0.038(2) Uani d . 1
O O31 0.6184(9) 0.5075(6) 0.7267(5) 0.042(2) Uani d . 1
O O32 0.9175(10) 0.2343(6) 0.8440(5) 0.043(2) Uani d . 1
O O33 0.4786(9) 0.1625(6) 0.6585(5) 0.040(2) Uani d . 1
O O41 1.2030(10) 0.1912(6) 0.5380(5) 0.042(2) Uani d . 1
O O42 1.1879(9) 0.1254(6) 0.7717(5) 0.038(2) Uani d . 1
O O43 0.7482(10) 0.0232(6) 0.5951(5) 0.052(3) Uani d . 1
Ir Ir1 1.03222(4) 0.39781(3) 0.67454(2) 0.01762(13) Uani d . 1
Ir Ir2 0.79552(4) 0.34982(3) 0.56961(2) 0.01881(13) Uani d . 1
Ir Ir3 0.76792(4) 0.30557(3) 0.69883(2) 0.01812(13) Uani d . 1
Ir Ir4 0.97732(4) 0.20144(3) 0.63943(2) 0.01943(13) Uani d . 1

loop_
_atom_site_aniso_label
_atom_site_aniso_U_11
_atom_site_aniso_U_22
_atom_site_aniso_U_33
_atom_site_aniso_U_12
_atom_site_aniso_U_13
_atom_site_aniso_U_23
C11 0.030(6) 0.016(5) 0.032(8) 0.000(4) -0.003(5) -0.001(5)
C12 0.029(5) 0.021(6) 0.017(7) -0.012(4) 0.003(5) 0.004(4)
C21 0.037(6) 0.024(6) 0.032(8) 0.004(5) 0.001(6) -0.001(5)
C22 0.021(5) 0.023(6) 0.030(8) 0.001(5) 0.001(5) -0.001(5)
C23 0.029(6) 0.033(6) 0.019(7) 0.000(5) 0.010(5) 0.006(5)
C31 0.035(6) 0.030(6) 0.021(7) -0.004(5) 0.010(5) 0.007(5)
C32 0.031(6) 0.028(6) 0.025(8) -0.010(5) 0.013(6) 0.001(5)
C33 0.033(6) 0.025(5) 0.023(7) 0.003(5) 0.009(5) 0.005(5)
C41 0.021(5) 0.027(6) 0.042(9) -0.001(4) 0.004(6) 0.007(5)
C42 0.010(5) 0.026(6) 0.040(8) 0.010(4) 0.007(5) 0.007(5)
C43 0.022(5) 0.026(6) 0.039(9) -0.002(5) -0.006(5) 0.007(5)
C50 0.026(5) 0.014(5) 0.026(7) 0.001(4) 0.004(5) 0.007(4)
C51 0.043(7) 0.025(6) 0.024(8) -0.005(5) 0.000(6) 0.003(5)
C52 0.057(8) 0.029(6) 0.031(9) -0.004(6) -0.009(6) 0.009(6)
C53 0.035(6) 0.033(6) 0.043(9) 0.000(5) -0.001(6) 0.005(6)
C54 0.026(6) 0.025(6) 0.043(9) 0.003(5) 0.012(6) 0.002(5)
N1 0.031(5) 0.011(4) 0.028(6) -0.004(3) 0.007(4) 0.007(4)
O11 0.024(4) 0.053(5) 0.055(7) -0.007(3) 0.026(4) 0.004(4)
O12 0.045(5) 0.018(4) 0.037(6) 0.004(3) 0.016(4) 0.003(3)
O21 0.058(5) 0.044(5) 0.032(6) 0.000(4) 0.026(5) 0.005(4)
O22 0.040(5) 0.035(5) 0.044(6) 0.013(4) 0.005(4) -0.001(4)
O23 0.027(4) 0.043(5) 0.039(6) -0.012(4) -0.002(4) -0.006(4)
O31 0.046(5) 0.028(4) 0.056(7) 0.014(4) 0.018(4) -0.010(4)
O32 0.053(5) 0.052(5) 0.019(6) -0.013(4) -0.004(4) 0.019(4)
O33 0.035(4) 0.043(5) 0.037(6) -0.021(4) -0.004(4) 0.006(4)
O41 0.039(5) 0.063(6) 0.028(6) 0.008(4) 0.016(4) -0.003(4)
O42 0.028(4) 0.038(4) 0.043(6) 0.002(4) -0.004(4) 0.016(4)
O43 0.036(5) 0.033(5) 0.079(8) -0.010(4) -0.003(5) -0.008(5)
Ir1 0.0161(2) 0.0166(2) 0.0207(3) -0.00133(14) 0.00500(18) 0.00036(15)
Ir2 0.0184(2) 0.0189(2) 0.0192(3) 0.00063(15) 0.00405(18) 0.00150(16)
Ir3 0.0170(2) 0.0181(2) 0.0203(3) -0.00043(14) 0.00644(19) 0.00108(16)
Ir4 0.0173(2) 0.0162(2) 0.0251(3) 0.00174(14) 0.00506(19) -0.00012(16)

loop_
_atom_type_symbol
_atom_type_description
_atom_type_scat_dispersion_real
_atom_type_scat_dispersion_imag
_atom_type_scat_source
C C 0.0033 0.0016 'International Tables Vol C Tables 4.2.6.8 and 6.1.1.4'
H H 0.0000 0.0000 'International Tables Vol C Tables 4.2.6.8 and 6.1.1.4'
N N 0.0061 0.0033 'International Tables Vol C Tables 4.2.6.8 and 6.1.1.4'
O O 0.0106 0.0060 'International Tables Vol C Tables 4.2.6.8 and 6.1.1.4'
Ir Ir -1.4442 7.9887 'International Tables Vol C Tables 4.2.6.8 and 6.1.1.4'

loop_
_geom_angle_atom_site_label_1
_geom_angle_atom_site_label_2
_geom_angle_atom_site_label_3
_geom_angle
O11 C11 Ir1 177.8(10)
O12 C12 Ir1 174.5(10)
O21 C21 Ir2 178.2(11)
O22 C22 Ir2 178.2(10)
O23 C23 Ir2 176.0(9)
O31 C31 Ir3 178.3(11)
O32 C32 Ir3 178.8(10)
O33 C33 Ir3 179.5(10)
O41 C41 Ir4 175.7(10)
O42 C42 Ir4 178.0(9)
O43 C43 Ir4 178.4(12)
N1 C50 C51 124.0(10)
N1 C50 H50 118.0
C51 C50 H50 118.0
C50 C51 C52 118.8(11)
C50 C51 H51 120.6
C52 C51 H51 120.6
C53 C52 C51 117.6(12)
C53 C52 H52 121.2
C51 C52 H52 121.2
C54 C53 C52 119.3(11)
C54 C53 H53 120.3
C52 C53 H53 120.3
C53 C54 N1 124.1(11)
C53 C54 H54 117.9
N1 C54 H54 117.9
C50 N1 C54 115.9(10)
C50 N1 Ir1 120.7(7)
C54 N1 Ir1 123.2(8)
C12 Ir1 C11 97.4(4)
C12 Ir1 N1 94.0(4)
C11 Ir1 N1 97.3(4)
C12 Ir1 Ir2 97.5(3)
C11 Ir1 Ir2 100.0(3)
N1 Ir1 Ir2 157.78(19)
C12 Ir1 Ir3 100.0(3)
C11 Ir1 Ir3 155.2(3)
N1 Ir1 Ir3 99.0(2)
Ir2 Ir1 Ir3 60.371(14)
C12 Ir1 Ir4 155.2(3)
C11 Ir1 Ir4 97.6(3)
N1 Ir1 Ir4 103.57(19)
Ir2 Ir1 Ir4 60.406(14)
Ir3 Ir1 Ir4 60.370(13)
C21 Ir2 C23 101.0(5)
C21 Ir2 C22 100.0(4)
C23 Ir2 C22 99.6(4)
C21 Ir2 Ir1 96.5(4)
C23 Ir2 Ir1 153.1(3)
C22 Ir2 Ir1 97.4(3)
C21 Ir2 Ir3 152.8(4)
C23 Ir2 Ir3 96.7(3)
C22 Ir2 Ir3 97.2(3)
Ir1 Ir2 Ir3 60.393(14)
C21 Ir2 Ir4 96.9(3)
C23 Ir2 Ir4 96.9(3)
C22 Ir2 Ir4 153.6(3)
Ir1 Ir2 Ir4 60.492(14)
Ir3 Ir2 Ir4 60.406(14)
C31 Ir3 C32 102.6(5)
C31 Ir3 C33 103.1(4)
C32 Ir3 C33 102.0(4)
C31 Ir3 Ir2 96.0(3)
C32 Ir3 Ir2 150.0(3)
C33 Ir3 Ir2 96.3(3)
C31 Ir3 Ir1 92.5(3)
C32 Ir3 Ir1 96.3(3)
C33 Ir3 Ir1 152.5(3)
Ir2 Ir3 Ir1 59.236(14)
C31 Ir3 Ir4 149.5(3)
C32 Ir3 Ir4 93.9(3)
C33 Ir3 Ir4 98.3(3)
Ir2 Ir3 Ir4 59.882(14)
Ir1 Ir3 Ir4 59.932(13)
C41 Ir4 C42 101.2(4)
C41 Ir4 C43 102.7(5)
C42 Ir4 C43 102.6(5)
C41 Ir4 Ir2 95.4(3)
C42 Ir4 Ir2 149.9(3)
C43 Ir4 Ir2 98.1(3)
C41 Ir4 Ir1 97.1(3)
C42 Ir4 Ir1 93.7(3)
C43 Ir4 Ir1 151.3(3)
Ir2 Ir4 Ir1 59.102(14)
C41 Ir4 Ir3 151.7(3)
C42 Ir4 Ir3 96.6(3)
C43 Ir4 Ir3 94.7(3)
Ir2 Ir4 Ir3 59.712(14)
Ir1 Ir4 Ir3 59.698(13)

loop_
_geom_bond_atom_site_label_1
_geom_bond_atom_site_label_2
_geom_bond_distance
_geom_bond_publ_flag
C11 O11 1.143(12) ?
C11 Ir1 1.895(11) ?
C12 O12 1.148(11) ?
C12 Ir1 1.883(10) ?
C21 O21 1.160(13) ?
C21 Ir2 1.894(12) ?
C22 O22 1.112(12) ?
C22 Ir2 1.937(10) ?
C23 O23 1.147(13) ?
C23 Ir2 1.924(12) ?
C31 O31 1.131(12) ?
C31 Ir3 1.914(11) ?
C32 O32 1.122(13) ?
C32 Ir3 1.921(13) ?
C33 O33 1.139(13) ?
C33 Ir3 1.930(11) ?
C41 O41 1.147(13) ?
C41 Ir4 1.911(12) ?
C42 O42 1.106(13) ?
C42 Ir4 1.915(12) ?
C43 O43 1.136(12) ?
C43 Ir4 1.923(11) ?
C50 N1 1.349(13) ?
C50 C51 1.360(15) ?
C50 H50 0.9500 ?
C51 C52 1.398(16) ?
C51 H51 0.9500 ?
C52 C53 1.397(17) ?
C52 H52 0.9500 ?
C53 C54 1.341(18) ?
C53 H53 0.9500 ?
C54 N1 1.358(13) ?
C54 H54 0.9500 ?
Ir1 Ir2 2.6529(6) y
Ir1 Ir3 2.6842(5) y
Ir1 Ir4 2.6906(5) y
Ir1 N1 2.193(10) y
Ir2 Ir3 2.6836(6) y
Ir2 Ir4 2.6883(5) y
Ir3 Ir4 2.7024(5) y

loop_
_geom_torsion_atom_site_label_1
_geom_torsion_atom_site_label_2
_geom_torsion_atom_site_label_3
_geom_torsion_atom_site_label_4
_geom_torsion
N1 C50 C51 C52 3.2(15)
C50 C51 C52 C53 -5.1(16)
C51 C52 C53 C54 5.7(16)
C52 C53 C54 N1 -4.5(17)
C51 C50 N1 C54 -1.6(13)
C51 C50 N1 Ir1 -176.4(7)
C53 C54 N1 C50 2.3(14)
C53 C54 N1 Ir1 176.9(8)
O12 C12 Ir1 C11 94(9)
O12 C12 Ir1 N1 -168(9)
O12 C12 Ir1 Ir2 -7(9)
O12 C12 Ir1 Ir3 -68(9)
O12 C12 Ir1 Ir4 -33(9)
O11 C11 Ir1 C12 -12E1(3)
O11 C11 Ir1 N1 15E1(3)
O11 C11 Ir1 Ir2 -2E1(3)
O11 C11 Ir1 Ir3 2E1(3)
O11 C11 Ir1 Ir4 4E1(3)
C50 N1 Ir1 C12 42.3(7)
C54 N1 Ir1 C12 -132.1(7)
C50 N1 Ir1 C11 140.3(7)
C54 N1 Ir1 C11 -34.1(8)
C50 N1 Ir1 Ir2 -78.8(9)
C54 N1 Ir1 Ir2 106.8(8)
C50 N1 Ir1 Ir3 -58.5(7)
C54 N1 Ir1 Ir3 127.1(7)
C50 N1 Ir1 Ir4 -120.0(6)
C54 N1 Ir1 Ir4 65.6(7)
O21 C21 Ir2 C23 -17E1(3)
O21 C21 Ir2 C22 9E1(3)
O21 C21 Ir2 Ir1 -1E1(3)
O21 C21 Ir2 Ir3 -4E1(3)
O21 C21 Ir2 Ir4 -7E1(3)
O23 C23 Ir2 C21 71(14)
O23 C23 Ir2 C22 173(14)
O23 C23 Ir2 Ir1 -58(14)
O23 C23 Ir2 Ir3 -88(14)
O23 C23 Ir2 Ir4 -27(14)
O22 C22 Ir2 C21 -9E1(3)
O22 C22 Ir2 C23 17E1(3)
O22 C22 Ir2 Ir1 1E1(3)
O22 C22 Ir2 Ir3 7E1(3)
O22 C22 Ir2 Ir4 4E1(3)
C12 Ir1 Ir2 C21 97.9(4)
C11 Ir1 Ir2 C21 -1.1(4)
N1 Ir1 Ir2 C21 -141.6(6)
Ir3 Ir1 Ir2 C21 -164.9(3)
Ir4 Ir1 Ir2 C21 -94.2(3)
C12 Ir1 Ir2 C23 -131.8(7)
C11 Ir1 Ir2 C23 129.3(7)
N1 Ir1 Ir2 C23 -11.3(9)
Ir3 Ir1 Ir2 C23 -34.6(7)
Ir4 Ir1 Ir2 C23 36.1(7)
C12 Ir1 Ir2 C22 -3.1(4)
C11 Ir1 Ir2 C22 -102.0(4)
N1 Ir1 Ir2 C22 117.4(6)
Ir3 Ir1 Ir2 C22 94.1(3)
Ir4 Ir1 Ir2 C22 164.8(3)
C12 Ir1 Ir2 Ir3 -97.3(3)
C11 Ir1 Ir2 Ir3 163.8(3)
N1 Ir1 Ir2 Ir3 23.3(5)
Ir4 Ir1 Ir2 Ir3 70.666(14)
C12 Ir1 Ir2 Ir4 -167.9(3)
C11 Ir1 Ir2 Ir4 93.2(3)
N1 Ir1 Ir2 Ir4 -47.4(5)
Ir3 Ir1 Ir2 Ir4 -70.666(14)
O31 C31 Ir3 C32 5E1(3)
O31 C31 Ir3 C33 16E1(3)
O31 C31 Ir3 Ir2 -10E1(3)
O31 C31 Ir3 Ir1 -4E1(3)
O31 C31 Ir3 Ir4 -7E1(3)
O32 C32 Ir3 C31 -3E1(4)
O32 C32 Ir3 C33 -13E1(4)
O32 C32 Ir3 Ir2 10E1(4)
O32 C32 Ir3 Ir1 7E1(4)
O32 C32 Ir3 Ir4 13E1(4)
O33 C33 Ir3 C31 -18E1(10)
O33 C33 Ir3 C32 -7E1(10)
O33 C33 Ir3 Ir2 8E1(10)
O33 C33 Ir3 Ir1 6E1(10)
O33 C33 Ir3 Ir4 2E1(10)
C21 Ir2 Ir3 C31 123.9(8)
C23 Ir2 Ir3 C31 -105.7(5)
C22 Ir2 Ir3 C31 -5.1(4)
Ir1 Ir2 Ir3 C31 89.3(3)
Ir4 Ir2 Ir3 C31 160.1(3)
C21 Ir2 Ir3 C32 -4.5(9)
C23 Ir2 Ir3 C32 125.9(7)
C22 Ir2 Ir3 C32 -133.5(7)
Ir1 Ir2 Ir3 C32 -39.1(6)
Ir4 Ir2 Ir3 C32 31.7(6)
C21 Ir2 Ir3 C33 -132.2(7)
C23 Ir2 Ir3 C33 -1.8(4)
C22 Ir2 Ir3 C33 98.9(4)
Ir1 Ir2 Ir3 C33 -166.8(3)
Ir4 Ir2 Ir3 C33 -96.0(3)
C21 Ir2 Ir3 Ir1 34.6(7)
C23 Ir2 Ir3 Ir1 165.0(3)
C22 Ir2 Ir3 Ir1 -94.4(3)
Ir4 Ir2 Ir3 Ir1 70.806(14)
C21 Ir2 Ir3 Ir4 -36.2(7)
C23 Ir2 Ir3 Ir4 94.2(3)
C22 Ir2 Ir3 Ir4 -165.2(3)
Ir1 Ir2 Ir3 Ir4 -70.806(14)
C12 Ir1 Ir3 C31 -2.5(5)
C11 Ir1 Ir3 C31 -136.4(8)
N1 Ir1 Ir3 C31 93.2(4)
Ir2 Ir1 Ir3 C31 -95.5(4)
Ir4 Ir1 Ir3 C31 -166.2(4)
C12 Ir1 Ir3 C32 -105.5(5)
C11 Ir1 Ir3 C32 120.7(8)
N1 Ir1 Ir3 C32 -9.8(4)
Ir2 Ir1 Ir3 C32 161.5(3)
Ir4 Ir1 Ir3 C32 90.8(3)
C12 Ir1 Ir3 C33 122.6(8)
C11 Ir1 Ir3 C33 -11.3(10)
N1 Ir1 Ir3 C33 -141.7(7)
Ir2 Ir1 Ir3 C33 29.6(7)
Ir4 Ir1 Ir3 C33 -41.1(7)
C12 Ir1 Ir3 Ir2 93.0(3)
C11 Ir1 Ir3 Ir2 -40.9(8)
N1 Ir1 Ir3 Ir2 -171.3(2)
Ir4 Ir1 Ir3 Ir2 -70.723(16)
C12 Ir1 Ir3 Ir4 163.7(3)
C11 Ir1 Ir3 Ir4 29.9(8)
N1 Ir1 Ir3 Ir4 -100.6(2)
Ir2 Ir1 Ir3 Ir4 70.723(16)
O41 C41 Ir4 C42 -165(13)
O41 C41 Ir4 C43 89(14)
O41 C41 Ir4 Ir2 -10(14)
O41 C41 Ir4 Ir1 -70(14)
O41 C41 Ir4 Ir3 -37(14)
O42 C42 Ir4 C41 7E1(3)
O42 C42 Ir4 C43 18E1(10)
O42 C42 Ir4 Ir2 -5E1(3)
O42 C42 Ir4 Ir1 -3E1(3)
O42 C42 Ir4 Ir3 -9E1(3)
O43 C43 Ir4 C41 15E1(3)
O43 C43 Ir4 C42 4E1(3)
O43 C43 Ir4 Ir2 -12E1(3)
O43 C43 Ir4 Ir1 -8E1(3)
O43 C43 Ir4 Ir3 -6E1(3)
C21 Ir2 Ir4 C41 -1.4(5)
C23 Ir2 Ir4 C41 100.6(5)
C22 Ir2 Ir4 C41 -130.9(7)
Ir1 Ir2 Ir4 C41 -95.0(3)
Ir3 Ir2 Ir4 C41 -165.7(3)
C21 Ir2 Ir4 C42 121.9(6)
C23 Ir2 Ir4 C42 -136.1(6)
C22 Ir2 Ir4 C42 -7.5(8)
Ir1 Ir2 Ir4 C42 28.3(5)
Ir3 Ir2 Ir4 C42 -42.3(5)
C21 Ir2 Ir4 C43 -105.1(5)
C23 Ir2 Ir4 C43 -3.1(5)
C22 Ir2 Ir4 C43 125.5(7)
Ir1 Ir2 Ir4 C43 161.3(4)
Ir3 Ir2 Ir4 C43 90.7(4)
C21 Ir2 Ir4 Ir1 93.6(3)
C23 Ir2 Ir4 Ir1 -164.4(3)
C22 Ir2 Ir4 Ir1 -35.8(6)
Ir3 Ir2 Ir4 Ir1 -70.645(15)
C21 Ir2 Ir4 Ir3 164.2(3)
C23 Ir2 Ir4 Ir3 -93.8(3)
C22 Ir2 Ir4 Ir3 34.8(6)
Ir1 Ir2 Ir4 Ir3 70.645(15)
C12 Ir1 Ir4 C41 121.7(8)
C11 Ir1 Ir4 C41 -5.1(5)
N1 Ir1 Ir4 C41 -104.6(4)
Ir2 Ir1 Ir4 C41 92.1(4)
Ir3 Ir1 Ir4 C41 162.7(4)
C12 Ir1 Ir4 C42 -136.6(8)
C11 Ir1 Ir4 C42 96.6(4)
N1 Ir1 Ir4 C42 -2.8(3)
Ir2 Ir1 Ir4 C42 -166.2(3)
Ir3 Ir1 Ir4 C42 -95.5(3)
C12 Ir1 Ir4 C43 -11.6(11)
C11 Ir1 Ir4 C43 -138.4(8)
N1 Ir1 Ir4 C43 122.1(8)
Ir2 Ir1 Ir4 C43 -41.2(8)
Ir3 Ir1 Ir4 C43 29.4(8)
C12 Ir1 Ir4 Ir2 29.6(7)
C11 Ir1 Ir4 Ir2 -97.2(3)
N1 Ir1 Ir4 Ir2 163.4(2)
Ir3 Ir1 Ir4 Ir2 70.668(15)
C12 Ir1 Ir4 Ir3 -41.1(7)
C11 Ir1 Ir4 Ir3 -167.8(3)
N1 Ir1 Ir4 Ir3 92.7(2)
Ir2 Ir1 Ir4 Ir3 -70.668(15)
C31 Ir3 Ir4 C41 -10.5(11)
C32 Ir3 Ir4 C41 -133.5(8)
C33 Ir3 Ir4 C41 123.8(8)
Ir2 Ir3 Ir4 C41 31.3(8)
Ir1 Ir3 Ir4 C41 -38.4(8)
C31 Ir3 Ir4 C42 118.4(8)
C32 Ir3 Ir4 C42 -4.7(4)
C33 Ir3 Ir4 C42 -107.4(4)
Ir2 Ir3 Ir4 C42 160.1(3)
Ir1 Ir3 Ir4 C42 90.4(3)
C31 Ir3 Ir4 C43 -138.4(8)
C32 Ir3 Ir4 C43 98.6(5)
C33 Ir3 Ir4 C43 -4.1(5)
Ir2 Ir3 Ir4 C43 -96.6(4)
Ir1 Ir3 Ir4 C43 -166.3(4)
C31 Ir3 Ir4 Ir2 -41.7(7)
C32 Ir3 Ir4 Ir2 -164.8(3)
C33 Ir3 Ir4 Ir2 92.5(3)
Ir1 Ir3 Ir4 Ir2 -69.668(15)
C31 Ir3 Ir4 Ir1 27.9(7)
C32 Ir3 Ir4 Ir1 -95.1(3)
C33 Ir3 Ir4 Ir1 162.1(3)
Ir2 Ir3 Ir4 Ir1 69.668(15)
